data_7243080
loop_
_publ_author_name
'Garg, Utsav'
'Azim, Yasser'
'Alam, Mahboob'

_publ_section_title
;
 In acid-aminopyrimidine continuum: experimental and computational studies
 of furan tetracarboxylate-2-aminopyrimidinium salt
;
_journal_issue 35
_journal_name_full 'RSC Advances'
_journal_page_first 21463
_journal_page_last 21474
_journal_paper_doi 10.1039/D1RA01714D
_journal_volume 11
_journal_year 2021
_chemical_formula_moiety 'C8 H7 O9, C4 H6 N3'
_chemical_formula_sum 'C12 H13 N3 O9'
_chemical_formula_weight 343.25
_chemical_name_common 'Tetrahydrofuran-2,3,4,5-tetracarboxylic acid + 2-aminopyrimidine'
_chemical_name_systematic 'Tetrahydrofuran-2,3,4,5-tetracarboxylic acid + 2-aminopyrimidine'
_space_group_crystal_system monoclinic
_space_group_IT_number 14
_space_group_name_Hall '-P 2ybc'
_space_group_name_H-M_alt 'P 1 21/c 1'
_atom_sites_solution_hydrogens mixed
_audit_creation_date 2020-09-30
_audit_creation_method
;
Olex2 1.3
(compiled 2020.07.31 svn.rc2a77460 for OlexSys, GUI svn.r6145)
;
_audit_update_record
;
2021-01-21 deposited with the CCDC.	2021-06-08 downloaded from the CCDC.
;
_cell_angle_alpha 90
_cell_angle_beta 106.482(9)
_cell_angle_gamma 90
_cell_formula_units_Z 4
_cell_length_a 10.8226(9)
_cell_length_b 13.7338(8)
_cell_length_c 9.9166(9)
_cell_measurement_reflns_used 2619
_cell_measurement_temperature 293(2)
_cell_measurement_theta_max 66.6580
_cell_measurement_theta_min 3.6510
_cell_volume 1413.4(2)
_computing_molecular_graphics 'Olex2 1.3 (Dolomanov et al., 2009)'
_computing_publication_material 'Olex2 1.3 (Dolomanov et al., 2009)'
_computing_structure_refinement 'SHELXL 2018/3 (Sheldrick, 2015)'
_diffrn_ambient_temperature 293(2)
_diffrn_measured_fraction_theta_full 0.978
_diffrn_measured_fraction_theta_max 0.978
_diffrn_measurement_device_type 'SuperNova, Dual, Cu at zero, Eos'
_diffrn_measurement_method '\w scans'
_diffrn_radiation_type CuK\a
_diffrn_radiation_wavelength 1.54184
_diffrn_reflns_av_R_equivalents 0.0319
_diffrn_reflns_av_unetI/netI 0.0420
_diffrn_reflns_Laue_measured_fraction_full 0.978
_diffrn_reflns_Laue_measured_fraction_max 0.978
_diffrn_reflns_limit_h_max 12
_diffrn_reflns_limit_h_min -12
_diffrn_reflns_limit_k_max 16
_diffrn_reflns_limit_k_min -12
_diffrn_reflns_limit_l_max 11
_diffrn_reflns_limit_l_min -11
_diffrn_reflns_number 4424
_diffrn_reflns_point_group_measured_fraction_full 0.978
_diffrn_reflns_point_group_measured_fraction_max 0.978
_diffrn_reflns_theta_full 66.988
_diffrn_reflns_theta_max 66.988
_diffrn_reflns_theta_min 4.260
_exptl_absorpt_coefficient_mu 1.229
_exptl_absorpt_correction_T_max 1.000
_exptl_absorpt_correction_T_min 0.664
_exptl_absorpt_correction_type gaussian
_exptl_absorpt_process_details
;
CrysAlisPro 1.171.38.46 (Rigaku Oxford Diffraction, 2015)
Numerical absorption correction based on gaussian integration over
			a multifaceted crystal model
Empirical absorption correction using spherical harmonics,
 implemented in SCALE3 ABSPACK scaling algorithm.
;
_exptl_crystal_colour colourless
_exptl_crystal_density_diffrn 1.613
_exptl_crystal_description block
_exptl_crystal_F_000 712
_exptl_crystal_recrystallization_method 'Re-crystallisation from solvent: Ethanol'
_exptl_crystal_size_max 0.201
_exptl_crystal_size_mid 0.147
_exptl_crystal_size_min 0.093
_refine_diff_density_max 0.372
_refine_diff_density_min -0.312
_refine_diff_density_rms 0.060
_refine_ls_extinction_method none
_refine_ls_goodness_of_fit_ref 1.087
_refine_ls_hydrogen_treatment mixed
_refine_ls_matrix_type full
_refine_ls_number_parameters 223
_refine_ls_number_reflns 2459
_refine_ls_number_restraints 0
_refine_ls_restrained_S_all 1.087
_refine_ls_R_factor_all 0.0592
_refine_ls_R_factor_gt 0.0445
_refine_ls_shift/su_max 0.000
_refine_ls_shift/su_mean 0.000
_refine_ls_structure_factor_coef Fsqd
_refine_ls_weighting_details 'w=1/[\s^2^(Fo^2^)+(0.0550P)^2^+0.4216P] where P=(Fo^2^+2Fc^2^)/3'
_refine_ls_weighting_scheme calc
_refine_ls_wR_factor_gt 0.1091
_refine_ls_wR_factor_ref 0.1230
_reflns_Friedel_coverage 0.000
_reflns_number_gt 1955
_reflns_number_total 2459
_reflns_threshold_expression 'I > 2\s(I)'
_cod_data_source_file d1ra01714d2.cif
_cod_data_source_block FTCAAP
_cod_database_code 7243080
_shelx_shelxl_version_number 2018/3
_shelx_space_group_comment
;
The symmetry employed for this shelxl refinement is uniquely defined
by the following loop, which should always be used as a source of
symmetry information in preference to the above space-group names.
They are only intended as comments.
;
_olex2_refinement_description
;
1. Fixed Uiso
 At 1.2 times of:
  All C(H) groups, All N(H) groups, All N(H,H) groups
 At 1.5 times of:
  All O(H) groups
2.a Ternary CH refined with riding coordinates:
 C9(H9), C7(H7), C6(H6A), C11(H11)
2.b Aromatic/amide H refined with riding coordinates:
 N1(H1), C4(H4A), C2(H2), C3(H3)
2.c X=CH2 refined with riding coordinates:
 N2(H2A,H2B)
2.d Idealised tetrahedral OH refined as rotating group:
 O4(H4), O6(H6)
;
_olex2_submission_special_instructions 'No special instructions were received'

loop_
_space_group_symop_operation_xyz
'x, y, z'
'-x, y+1/2, -z+1/2'
'-x, -y, -z'
'x, -y-1/2, z-1/2'

loop_
_atom_site_label
_atom_site_type_symbol
_atom_site_fract_x
_atom_site_fract_y
_atom_site_fract_z
_atom_site_U_iso_or_equiv
_atom_site_adp_type
_atom_site_occupancy
_atom_site_site_symmetry_order
_atom_site_calc_flag
_atom_site_refinement_flags_posn
_atom_site_refinement_flags_adp
_atom_site_refinement_flags_occupancy
_atom_site_disorder_assembly
_atom_site_disorder_group
O4 O 0.90279(17) 0.59856(12) 0.0763(2) 0.0432(4) Uani 1 1 d . . . . .
H4 H 0.863347 0.548324 0.081259 0.065 Uiso 1 1 calc R U . . .
O1 O 0.70323(18) 0.33631(11) 0.2167(2) 0.0415(4) Uani 1 1 d . . . . .
O3 O 0.65185(15) 0.56003(10) 0.03790(15) 0.0298(3) Uani 1 1 d . . . . .
O2 O 0.83160(17) 0.42389(11) 0.1246(2) 0.0411(4) Uani 1 1 d . . . . .
O6 O 0.53027(17) 0.79470(11) 0.26053(19) 0.0418(4) Uani 1 1 d . . . . .
H6 H 0.456217 0.808006 0.259798 0.063 Uiso 1 1 calc R U . . .
O7 O 0.43909(18) 0.66393(14) 0.1394(2) 0.0534(5) Uani 1 1 d . . . . .
N1 N 0.8168(2) 0.16260(14) 0.1995(2) 0.0396(5) Uani 1 1 d . . . . .
H1 H 0.785894 0.217721 0.215358 0.047 Uiso 1 1 calc R U . . .
N3 N 0.9451(2) 0.07444(14) 0.0873(2) 0.0421(5) Uani 1 1 d . . . . .
N2 N 0.9261(2) 0.24035(14) 0.0622(3) 0.0497(6) Uani 1 1 d . . . . .
H2A H 0.976427 0.238673 0.008910 0.060 Uiso 1 1 calc R U . . .
H2B H 0.895343 0.295011 0.080110 0.060 Uiso 1 1 calc R U . . .
C9 C 0.6677(2) 0.67028(13) 0.2267(2) 0.0265(4) Uani 1 1 d . . . . .
H9 H 0.731621 0.714306 0.286147 0.032 Uiso 1 1 calc R U . . .
O5 O 0.8731(2) 0.75562(12) 0.0900(2) 0.0528(5) Uani 1 1 d . . . . .
O8 O 0.5729(3) 0.60910(14) 0.4529(2) 0.0658(7) Uani 1 1 d . . . . .
O9 O 0.5918(3) 0.45395(13) 0.4097(2) 0.0668(7) Uani 1 1 d . . . . .
C1 C 0.8961(2) 0.15893(16) 0.1166(2) 0.0359(5) Uani 1 1 d . . . . .
C7 C 0.6837(2) 0.56517(13) 0.2857(2) 0.0258(4) Uani 1 1 d . . . . .
H7 H 0.775230 0.553792 0.332307 0.031 Uiso 1 1 calc R U . . .
C10 C 0.5326(2) 0.70828(15) 0.2045(2) 0.0312(5) Uani 1 1 d . . . . .
C8 C 0.6080(2) 0.54062(15) 0.3878(2) 0.0303(5) Uani 1 1 d . . . . .
C12 C 0.8315(2) 0.67348(15) 0.0845(2) 0.0330(5) Uani 1 1 d . . . . .
C4 C 0.7852(3) 0.08103(19) 0.2581(3) 0.0432(6) Uani 1 1 d . . . . .
H4A H 0.731553 0.084562 0.316483 0.052 Uiso 1 1 calc R U . . .
C2 C 0.9125(3) -0.00530(17) 0.1440(3) 0.0424(6) Uani 1 1 d . . . . .
H2 H 0.945338 -0.064481 0.124280 0.051 Uiso 1 1 calc R U . . .
C3 C 0.8321(3) -0.00599(18) 0.2311(3) 0.0450(6) Uani 1 1 d . . . . .
H3 H 0.811475 -0.063541 0.269208 0.054 Uiso 1 1 calc R U . . .
C6 C 0.64275(19) 0.50023(13) 0.1521(2) 0.0253(4) Uani 1 1 d . . . . .
H6A H 0.553789 0.477954 0.136706 0.030 Uiso 1 1 calc R U . . .
C11 C 0.6917(2) 0.65571(14) 0.0820(2) 0.0279(4) Uani 1 1 d . . . . .
H11 H 0.636986 0.701487 0.015350 0.033 Uiso 1 1 calc R U . . .
C5 C 0.7327(2) 0.41276(14) 0.1642(2) 0.0304(5) Uani 1 1 d . . . . .
H8 H 0.513(7) 0.586(4) 0.509(7) 0.16(2) Uiso 1 1 d . . . . .

loop_
_atom_site_aniso_label
_atom_site_aniso_U_11
_atom_site_aniso_U_22
_atom_site_aniso_U_33
_atom_site_aniso_U_23
_atom_site_aniso_U_13
_atom_site_aniso_U_12
O4 0.0412(10) 0.0324(8) 0.0658(11) 0.0005(7) 0.0312(9) -0.0034(7)
O1 0.0525(10) 0.0237(7) 0.0601(11) 0.0051(7) 0.0352(9) 0.0033(6)
O3 0.0387(8) 0.0271(7) 0.0263(7) -0.0001(5) 0.0138(6) -0.0057(6)
O2 0.0422(9) 0.0272(7) 0.0652(11) -0.0001(7) 0.0335(8) 0.0006(6)
O6 0.0458(10) 0.0284(8) 0.0540(10) -0.0062(7) 0.0190(8) 0.0068(7)
O7 0.0343(10) 0.0460(10) 0.0819(14) -0.0197(9) 0.0199(9) -0.0033(8)
N1 0.0450(12) 0.0339(10) 0.0462(11) -0.0045(8) 0.0233(9) 0.0066(8)
N3 0.0537(13) 0.0320(10) 0.0502(12) -0.0019(8) 0.0304(10) 0.0062(9)
N2 0.0651(15) 0.0292(9) 0.0700(15) 0.0007(9) 0.0438(13) 0.0047(9)
C9 0.0319(10) 0.0195(9) 0.0318(10) -0.0003(7) 0.0150(8) -0.0031(7)
O5 0.0554(11) 0.0315(9) 0.0864(14) -0.0031(8) 0.0443(11) -0.0128(7)
O8 0.116(2) 0.0352(9) 0.0776(14) 0.0098(9) 0.0779(15) 0.0121(10)
O9 0.127(2) 0.0312(9) 0.0695(13) -0.0067(8) 0.0725(15) -0.0185(10)
C1 0.0392(12) 0.0315(11) 0.0404(12) -0.0035(9) 0.0170(10) 0.0031(9)
C7 0.0319(11) 0.0209(9) 0.0285(10) 0.0021(7) 0.0148(8) -0.0001(7)
C10 0.0369(12) 0.0235(9) 0.0388(11) 0.0002(8) 0.0197(9) -0.0004(8)
C8 0.0411(12) 0.0244(9) 0.0308(10) 0.0002(8) 0.0191(9) -0.0019(8)
C12 0.0402(12) 0.0298(10) 0.0356(11) 0.0006(8) 0.0217(10) -0.0054(9)
C4 0.0385(13) 0.0506(14) 0.0471(13) -0.0011(11) 0.0227(11) 0.0004(10)
C2 0.0539(15) 0.0296(11) 0.0480(13) -0.0017(9) 0.0215(12) 0.0067(10)
C3 0.0520(15) 0.0372(12) 0.0498(14) 0.0059(10) 0.0211(12) -0.0008(10)
C6 0.0265(10) 0.0236(9) 0.0296(10) 0.0005(7) 0.0138(8) -0.0028(7)
C11 0.0333(11) 0.0236(9) 0.0303(10) 0.0039(7) 0.0146(8) -0.0005(8)
C5 0.0380(12) 0.0225(9) 0.0355(10) -0.0041(8) 0.0183(9) -0.0020(8)

loop_
_atom_type_symbol
_atom_type_description
_atom_type_scat_dispersion_real
_atom_type_scat_dispersion_imag
_atom_type_scat_source
C C 0.0181 0.0091 'International Tables Vol C Tables 4.2.6.8 and 6.1.1.4'
H H 0.0000 0.0000 'International Tables Vol C Tables 4.2.6.8 and 6.1.1.4'
N N 0.0311 0.0180 'International Tables Vol C Tables 4.2.6.8 and 6.1.1.4'
O O 0.0492 0.0322 'International Tables Vol C Tables 4.2.6.8 and 6.1.1.4'

loop_
_geom_angle_atom_site_label_1
_geom_angle_atom_site_label_2
_geom_angle_atom_site_label_3
_geom_angle
_geom_angle_site_symmetry_1
_geom_angle_site_symmetry_3
_geom_angle_publ_flag
C12 O4 H4 109.5 . . ?
C11 O3 C6 111.95(14) . . ?
C10 O6 H6 109.5 . . ?
C1 N1 H1 119.5 . . ?
C1 N1 C4 121.0(2) . . ?
C4 N1 H1 119.5 . . ?
C2 N3 C1 117.0(2) . . ?
H2A N2 H2B 120.0 . . ?
C1 N2 H2A 120.0 . . ?
C1 N2 H2B 120.0 . . ?
C7 C9 H9 111.3 . . ?
C10 C9 H9 111.3 . . ?
C10 C9 C7 112.13(16) . . ?
C10 C9 C11 108.76(17) . . ?
C11 C9 H9 111.3 . . ?
C11 C9 C7 101.56(15) . . ?
C8 O8 H8 112(3) . . ?
N3 C1 N1 121.6(2) . . ?
N2 C1 N1 119.4(2) . . ?
N2 C1 N3 119.1(2) . . ?
C9 C7 H7 108.4 . . ?
C9 C7 C6 103.82(15) . . ?
C8 C7 C9 115.97(16) . . ?
C8 C7 H7 108.4 . . ?
C8 C7 C6 111.47(16) . . ?
C6 C7 H7 108.4 . . ?
O6 C10 C9 112.63(19) . . ?
O7 C10 O6 124.9(2) . . ?
O7 C10 C9 122.47(19) . . ?
O8 C8 C7 118.50(18) . . ?
O9 C8 O8 123.54(19) . . ?
O9 C8 C7 117.77(18) . . ?
O4 C12 C11 118.35(18) . . ?
O5 C12 O4 121.3(2) . . ?
O5 C12 C11 120.3(2) . . ?
N1 C4 H4A 120.3 . . ?
N1 C4 C3 119.5(2) . . ?
C3 C4 H4A 120.3 . . ?
N3 C2 H2 118.0 . . ?
N3 C2 C3 124.0(2) . . ?
C3 C2 H2 118.0 . . ?
C4 C3 C2 116.9(2) . . ?
C4 C3 H3 121.5 . . ?
C2 C3 H3 121.5 . . ?
O3 C6 C7 106.24(14) . . ?
O3 C6 H6A 110.0 . . ?
O3 C6 C5 109.21(15) . . ?
C7 C6 H6A 110.0 . . ?
C5 C6 C7 111.29(17) . . ?
C5 C6 H6A 110.0 . . ?
O3 C11 C9 106.94(15) . . ?
O3 C11 C12 111.59(16) . . ?
O3 C11 H11 108.4 . . ?
C9 C11 H11 108.4 . . ?
C12 C11 C9 113.07(18) . . ?
C12 C11 H11 108.4 . . ?
O1 C5 C6 117.38(18) . . ?
O2 C5 O1 125.1(2) . . ?
O2 C5 C6 117.52(17) . . ?

loop_
_geom_bond_atom_site_label_1
_geom_bond_atom_site_label_2
_geom_bond_distance
_geom_bond_site_symmetry_2
_geom_bond_publ_flag
O4 H4 0.8200 . ?
O4 C12 1.302(3) . ?
O1 C5 1.252(3) . ?
O3 C6 1.425(2) . ?
O3 C11 1.413(2) . ?
O2 C5 1.250(3) . ?
O6 H6 0.8200 . ?
O6 C10 1.314(3) . ?
O7 C10 1.201(3) . ?
N1 H1 0.8600 . ?
N1 C1 1.347(3) . ?
N1 C4 1.350(3) . ?
N3 C1 1.342(3) . ?
N3 C2 1.324(3) . ?
N2 H2A 0.8600 . ?
N2 H2B 0.8600 . ?
N2 C1 1.321(3) . ?
C9 H9 0.9800 . ?
C9 C7 1.549(2) . ?
C9 C10 1.509(3) . ?
C9 C11 1.542(3) . ?
O5 C12 1.210(3) . ?
O8 C8 1.259(3) . ?
O8 H8 1.02(7) . ?
O9 C8 1.231(3) . ?
C7 H7 0.9800 . ?
C7 C8 1.510(3) . ?
C7 C6 1.553(3) . ?
C12 C11 1.526(3) . ?
C4 H4A 0.9300 . ?
C4 C3 1.355(4) . ?
C2 H2 0.9300 . ?
C2 C3 1.389(3) . ?
C3 H3 0.9300 . ?
C6 H6A 0.9800 . ?
C6 C5 1.529(3) . ?
C11 H11 0.9800 . ?

loop_
_geom_hbond_atom_site_label_D
_geom_hbond_atom_site_label_H
_geom_hbond_atom_site_label_A
_geom_hbond_distance_DH
_geom_hbond_distance_HA
_geom_hbond_distance_DA
_geom_hbond_angle_DHA
_geom_hbond_site_symmetry_A
_geom_hbond_publ_flag
O4 H4 O2 0.82 1.82 2.605(2) 160.3 . yes
O6 H6 O1 0.82 1.85 2.662(2) 172.5 2_655 yes
N1 H1 O1 0.86 1.86 2.711(2) 170.0 . yes
N2 H2B O2 0.86 1.99 2.853(2) 177.6 . yes
O8 H8 O9 1.02(7) 1.66(7) 2.676(3) 176(6) 3_666 yes

loop_
_geom_torsion_atom_site_label_1
_geom_torsion_atom_site_label_2
_geom_torsion_atom_site_label_3
_geom_torsion_atom_site_label_4
_geom_torsion
_geom_torsion_site_symmetry_1
_geom_torsion_site_symmetry_2
_geom_torsion_site_symmetry_3
_geom_torsion_site_symmetry_4
_geom_torsion_publ_flag
O4 C12 C11 O3 -13.8(3) . . . . ?
O4 C12 C11 C9 106.8(2) . . . . ?
O3 C6 C5 O1 -152.7(2) . . . . ?
O3 C6 C5 O2 29.2(3) . . . . ?
N1 C4 C3 C2 0.6(4) . . . . ?
N3 C2 C3 C4 0.2(4) . . . . ?
C9 C7 C8 O8 -22.7(3) . . . . ?
C9 C7 C8 O9 162.2(2) . . . . ?
C9 C7 C6 O3 19.5(2) . . . . ?
C9 C7 C6 C5 138.28(16) . . . . ?
O5 C12 C11 O3 164.1(2) . . . . ?
O5 C12 C11 C9 -75.3(3) . . . . ?
C1 N1 C4 C3 -1.1(4) . . . . ?
C1 N3 C2 C3 -0.3(4) . . . . ?
C7 C9 C10 O6 130.12(18) . . . . ?
C7 C9 C10 O7 -51.6(3) . . . . ?
C7 C9 C11 O3 29.4(2) . . . . ?
C7 C9 C11 C12 -93.86(18) . . . . ?
C7 C6 C5 O1 90.3(2) . . . . ?
C7 C6 C5 O2 -87.8(2) . . . . ?
C10 C9 C7 C8 -35.5(2) . . . . ?
C10 C9 C7 C6 87.10(19) . . . . ?
C10 C9 C11 O3 -89.04(18) . . . . ?
C10 C9 C11 C12 147.74(17) . . . . ?
C8 C7 C6 O3 145.05(17) . . . . ?
C8 C7 C6 C5 -96.18(19) . . . . ?
C4 N1 C1 N3 1.0(4) . . . . ?
C4 N1 C1 N2 -179.3(3) . . . . ?
C2 N3 C1 N1 -0.2(4) . . . . ?
C2 N3 C1 N2 -180.0(3) . . . . ?
C6 O3 C11 C9 -18.4(2) . . . . ?
C6 O3 C11 C12 105.70(18) . . . . ?
C6 C7 C8 O8 -141.2(2) . . . . ?
C6 C7 C8 O9 43.7(3) . . . . ?
C11 O3 C6 C7 -0.9(2) . . . . ?
C11 O3 C6 C5 -121.05(18) . . . . ?
C11 C9 C7 C8 -151.46(19) . . . . ?
C11 C9 C7 C6 -28.85(19) . . . . ?
C11 C9 C10 O6 -118.37(19) . . . . ?
C11 C9 C10 O7 59.9(3) . . . . ?
